data_2311527
loop_
_publ_author_name
'Moon, Suk-Hee'
'Kang, Youngjin'
'Park, Ki-Min'

_publ_section_title
;
 A one-dimensional Hg<sup>II</sup> coordination polymer based on
 bis-(pyridin-3-ylmeth-yl)sulfane.
;
_journal_issue 'Pt 12'
_journal_name_full 'Acta crystallographica. Section E, Crystallographic communications'
_journal_page_first 1871
_journal_page_last 1874
_journal_paper_doi 10.1107/S205698901701619X
_journal_volume 73
_journal_year 2017
_chemical_formula_iupac '[Hg Cl2 (C12 H12 N2 S)]'
_chemical_formula_moiety 'C12 H12 Cl2 Hg N2 S'
_chemical_formula_sum 'C12 H12 Cl2 Hg N2 S'
_chemical_formula_weight 487.79
_chemical_name_systematic
<i>catena</i>-Poly[[dichloridomercury(II)]-\m-bis(pyridin-3-ylmethyl)sulfane-\k^2^<i>N</i>:<i>N</i>']
_space_group_crystal_system monoclinic
_space_group_IT_number 14
_space_group_name_Hall '-P 2yn'
_space_group_name_H-M_alt 'P 1 21/n 1'
_atom_sites_solution_hydrogens geom
_audit_creation_method SHELXL-2014/7
_cell_angle_alpha 90
_cell_angle_beta 100.1171(18)
_cell_angle_gamma 90
_cell_formula_units_Z 4
_cell_length_a 10.4724(11)
_cell_length_b 13.1128(14)
_cell_length_c 10.8914(12)
_cell_measurement_reflns_used 9216
_cell_measurement_temperature 298(2)
_cell_measurement_theta_max 28.23
_cell_measurement_theta_min 2.45
_cell_volume 1472.4(3)
_computing_cell_refinement
;
SAINT (Bruker, 2014)
;
_computing_data_collection
;
APEX2 (Bruker, 2014)
;
_computing_data_reduction
;
SAINT (Bruker, 2014)
;
_computing_molecular_graphics
;
DIAMOND (Brandenburg, 2010)
;
_computing_publication_material
;
SHELXTL (Sheldrick, 2008) and publCIF (Westrip, 2010)
;
_computing_structure_refinement
;
SHELXL2014 (Sheldrick, 2015)
;
_computing_structure_solution
;
SHELXS97 (Sheldrick, 2008)
;
_diffrn_ambient_temperature 298(2)
_diffrn_measured_fraction_theta_full 0.999
_diffrn_measured_fraction_theta_max 0.993
_diffrn_measurement_device_type 'Bruker SMART APEX CCD'
_diffrn_measurement_method '\f and \w scans'
_diffrn_radiation_type MoK\a
_diffrn_radiation_wavelength 0.71073
_diffrn_reflns_av_R_equivalents 0.0469
_diffrn_reflns_limit_h_max 11
_diffrn_reflns_limit_h_min -13
_diffrn_reflns_limit_k_max 10
_diffrn_reflns_limit_k_min -16
_diffrn_reflns_limit_l_max 13
_diffrn_reflns_limit_l_min -13
_diffrn_reflns_number 8706
_diffrn_reflns_theta_full 25.242
_diffrn_reflns_theta_max 26.998
_diffrn_reflns_theta_min 2.454
_exptl_absorpt_coefficient_mu 10.941
_exptl_absorpt_correction_T_max 0.7457
_exptl_absorpt_correction_T_min 0.4467
_exptl_absorpt_correction_type multi-scan
_exptl_absorpt_process_details
;
(SADABS; Bruker, 2014)
;
_exptl_crystal_colour colorless
_exptl_crystal_density_diffrn 2.200
_exptl_crystal_description plate
_exptl_crystal_F_000 912
_exptl_crystal_size_max 0.450
_exptl_crystal_size_mid 0.400
_exptl_crystal_size_min 0.300
_refine_diff_density_max 0.620
_refine_diff_density_min -1.618
_refine_ls_extinction_method none
_refine_ls_goodness_of_fit_ref 1.027
_refine_ls_hydrogen_treatment constr
_refine_ls_matrix_type full
_refine_ls_number_parameters 163
_refine_ls_number_reflns 3197
_refine_ls_number_restraints 0
_refine_ls_restrained_S_all 1.027
_refine_ls_R_factor_all 0.0536
_refine_ls_R_factor_gt 0.0328
_refine_ls_shift/su_max 0.000
_refine_ls_shift/su_mean 0.000
_refine_ls_structure_factor_coef Fsqd
_refine_ls_weighting_details 'w=1/[\s^2^(Fo^2^)+(0.0315P)^2^] where P=(Fo^2^+2Fc^2^)/3'
_refine_ls_weighting_scheme calc
_refine_ls_wR_factor_gt 0.0694
_refine_ls_wR_factor_ref 0.0761
_reflns_number_gt 2413
_reflns_number_total 3197
_reflns_threshold_expression 'I > 2\s(I)'
_cod_data_source_file sj5541sup1.cif
_cod_data_source_block I
_cod_original_sg_symbol_H-M 'P 21/n'
_cod_database_code 2311527
_shelx_space_group_comment
;
The symmetry employed for this shelxl refinement is uniquely defined
by the following loop, which should always be used as a source of
symmetry information in preference to the above space-group names.
They are only intended as comments.
;
_shelx_estimated_absorpt_t_min 0.084
_shelx_estimated_absorpt_t_max 0.138

loop_
_space_group_symop_operation_xyz
'x, y, z'
'-x+1/2, y+1/2, -z+1/2'
'-x, -y, -z'
'x-1/2, -y-1/2, z-1/2'

loop_
_atom_site_type_symbol
_atom_site_label
_atom_site_fract_x
_atom_site_fract_y
_atom_site_fract_z
_atom_site_U_iso_or_equiv
_atom_site_adp_type
_atom_site_calc_flag
_atom_site_occupancy
Hg Hg1 0.62237(2) 0.33807(2) 0.42736(2) 0.04266(10) Uani d 1
Cl Cl1 0.54910(16) 0.36205(14) 0.21164(15) 0.0559(4) Uani d 1
Cl Cl2 0.75516(17) 0.37587(15) 0.62207(16) 0.0633(5) Uani d 1
S S1 -0.06074(16) 0.35443(14) 0.33023(18) 0.0598(5) Uani d 1
N N1 0.4127(5) 0.3509(4) 0.4938(4) 0.0416(12) Uani d 1
N N2 -0.1449(4) 0.6533(4) 0.0651(4) 0.0408(12) Uani d 1
C C1 0.4063(6) 0.3940(5) 0.6036(6) 0.0467(15) Uani d 1
H H1 0.4823 0.4178 0.6525 0.056 Uiso calc 1
C C2 0.2918(7) 0.4044(5) 0.6469(6) 0.0551(17) Uani d 1
H H2 0.2897 0.4384 0.7215 0.066 Uiso calc 1
C C3 0.1800(7) 0.3642(5) 0.5789(7) 0.0537(17) Uani d 1
H H3 0.1018 0.3697 0.6079 0.064 Uiso calc 1
C C4 0.1849(6) 0.3153(4) 0.4666(6) 0.0414(14) Uani d 1
C C5 0.3037(6) 0.3121(4) 0.4282(6) 0.0425(14) Uani d 1
H H5 0.3081 0.2812 0.3523 0.051 Uiso calc 1
C C6 0.0678(6) 0.2659(5) 0.3898(7) 0.0545(17) Uani d 1
H H6A 0.0341 0.2151 0.4405 0.065 Uiso calc 1
H H6B 0.0944 0.2307 0.3201 0.065 Uiso calc 1
C C7 0.0153(6) 0.4169(5) 0.2132(6) 0.0462(15) Uani d 1
H H7A 0.0896 0.4559 0.2536 0.055 Uiso calc 1
H H7B 0.0457 0.3660 0.1605 0.055 Uiso calc 1
C C8 -0.0790(5) 0.4860(5) 0.1354(5) 0.0403(13) Uani d 1
C C9 -0.0627(5) 0.5903(4) 0.1356(5) 0.0379(13) Uani d 1
H H9 0.0090 0.6181 0.1873 0.045 Uiso calc 1
C C10 -0.2482(6) 0.6139(5) -0.0097(6) 0.0464(15) Uani d 1
H H10 -0.3048 0.6575 -0.0601 0.056 Uiso calc 1
C C11 -0.2726(6) 0.5132(5) -0.0141(6) 0.0574(17) Uani d 1
H H11 -0.3457 0.4882 -0.0663 0.069 Uiso calc 1
C C12 -0.1897(6) 0.4473(5) 0.0583(6) 0.0503(16) Uani d 1
H H12 -0.2068 0.3776 0.0563 0.060 Uiso calc 1

loop_
_atom_site_aniso_label
_atom_site_aniso_U_11
_atom_site_aniso_U_22
_atom_site_aniso_U_33
_atom_site_aniso_U_12
_atom_site_aniso_U_13
_atom_site_aniso_U_23
Hg1 0.03985(13) 0.04678(16) 0.03812(15) 0.00356(11) -0.00208(9) -0.00140(12)
Cl1 0.0515(9) 0.0733(12) 0.0385(9) 0.0022(8) -0.0039(7) -0.0006(8)
Cl2 0.0602(10) 0.0726(12) 0.0482(10) -0.0080(9) -0.0154(8) -0.0059(9)
S1 0.0373(8) 0.0776(13) 0.0666(12) 0.0107(8) 0.0149(8) 0.0249(10)
N1 0.041(3) 0.048(3) 0.035(3) 0.011(2) 0.006(2) -0.002(2)
N2 0.039(3) 0.042(3) 0.039(3) -0.004(2) 0.000(2) 0.002(2)
C1 0.047(3) 0.046(4) 0.046(4) -0.003(3) 0.004(3) 0.001(3)
C2 0.063(4) 0.061(5) 0.045(4) 0.004(3) 0.021(3) -0.009(3)
C3 0.056(4) 0.053(4) 0.057(4) -0.001(3) 0.024(3) -0.002(3)
C4 0.043(3) 0.033(3) 0.049(4) 0.011(2) 0.009(3) 0.012(3)
C5 0.044(3) 0.047(4) 0.037(3) 0.010(3) 0.007(3) -0.003(3)
C6 0.044(4) 0.047(4) 0.071(5) -0.001(3) 0.008(3) 0.017(3)
C7 0.039(3) 0.051(4) 0.051(4) 0.000(3) 0.013(3) 0.006(3)
C8 0.043(3) 0.047(4) 0.031(3) 0.001(3) 0.006(2) -0.003(3)
C9 0.032(3) 0.045(4) 0.036(3) -0.005(2) 0.003(2) -0.002(3)
C10 0.040(3) 0.055(4) 0.039(4) -0.005(3) -0.006(3) 0.001(3)
C11 0.056(4) 0.055(4) 0.053(4) -0.013(3) -0.011(3) -0.004(3)
C12 0.051(4) 0.040(4) 0.056(4) -0.014(3) -0.002(3) -0.003(3)

loop_
_atom_type_symbol
_atom_type_description
_atom_type_scat_dispersion_real
_atom_type_scat_dispersion_imag
_atom_type_scat_source
C C 0.0033 0.0016 'International Tables Vol C Tables 4.2.6.8 and 6.1.1.4'
H H 0.0000 0.0000 'International Tables Vol C Tables 4.2.6.8 and 6.1.1.4'
N N 0.0061 0.0033 'International Tables Vol C Tables 4.2.6.8 and 6.1.1.4'
S S 0.1246 0.1234 'International Tables Vol C Tables 4.2.6.8 and 6.1.1.4'
Cl Cl 0.1484 0.1585 'International Tables Vol C Tables 4.2.6.8 and 6.1.1.4'
Hg Hg -2.3894 9.2266 'International Tables Vol C Tables 4.2.6.8 and 6.1.1.4'

loop_
_geom_angle_atom_site_label_1
_geom_angle_atom_site_label_2
_geom_angle_atom_site_label_3
_geom_angle_site_symmetry_1
_geom_angle_site_symmetry_3
_geom_angle
_geom_angle_publ_flag
Cl1 Hg1 Cl2 . . 153.86(7) y
Cl1 Hg1 N2 . 2_545 100.29(12) y
Cl2 Hg1 N2 . 2_545 98.03(12) y
Cl1 Hg1 N1 . . 97.69(12) y
Cl2 Hg1 N1 . . 97.91(13) y
N2 Hg1 N1 2_545 . 98.39(16) y
C6 S1 C7 . . 98.7(3) ?
C5 N1 C1 . . 117.9(5) ?
C5 N1 Hg1 . . 123.0(4) ?
C1 N1 Hg1 . . 119.0(4) ?
C9 N2 C10 . . 118.8(5) ?
C9 N2 Hg1 . 2 123.3(4) ?
C10 N2 Hg1 . 2 117.9(4) ?
N1 C1 C2 . . 122.3(6) ?
N1 C1 H1 . . 118.8 ?
C2 C1 H1 . . 118.8 ?
C1 C2 C3 . . 119.3(6) ?
C1 C2 H2 . . 120.3 ?
C3 C2 H2 . . 120.3 ?
C2 C3 C4 . . 119.4(6) ?
C2 C3 H3 . . 120.3 ?
C4 C3 H3 . . 120.3 ?
C5 C4 C3 . . 117.0(6) ?
C5 C4 C6 . . 120.6(6) ?
C3 C4 C6 . . 122.4(6) ?
N1 C5 C4 . . 123.9(6) ?
N1 C5 H5 . . 118.1 ?
C4 C5 H5 . . 118.1 ?
C4 C6 S1 . . 113.9(4) ?
C4 C6 H6A . . 108.8 ?
S1 C6 H6A . . 108.8 ?
C4 C6 H6B . . 108.8 ?
S1 C6 H6B . . 108.8 ?
H6A C6 H6B . . 107.7 ?
C8 C7 S1 . . 110.2(4) ?
C8 C7 H7A . . 109.6 ?
S1 C7 H7A . . 109.6 ?
C8 C7 H7B . . 109.6 ?
S1 C7 H7B . . 109.6 ?
H7A C7 H7B . . 108.1 ?
C9 C8 C12 . . 116.7(6) ?
C9 C8 C7 . . 122.2(5) ?
C12 C8 C7 . . 121.0(6) ?
N2 C9 C8 . . 123.1(5) ?
N2 C9 H9 . . 118.4 ?
C8 C9 H9 . . 118.4 ?
N2 C10 C11 . . 121.9(6) ?
N2 C10 H10 . . 119.0 ?
C11 C10 H10 . . 119.0 ?
C10 C11 C12 . . 120.1(6) ?
C10 C11 H11 . . 120.0 ?
C12 C11 H11 . . 120.0 ?
C11 C12 C8 . . 119.3(6) ?
C11 C12 H12 . . 120.4 ?
C8 C12 H12 . . 120.4 ?

loop_
_geom_bond_atom_site_label_1
_geom_bond_atom_site_label_2
_geom_bond_site_symmetry_2
_geom_bond_distance
_geom_bond_publ_flag
Hg1 Cl1 . 2.3610(16) y
Hg1 Cl2 . 2.3751(16) y
Hg1 N2 2_545 2.434(5) y
Hg1 N1 . 2.436(5) y
S1 C6 . 1.810(6) ?
S1 C7 . 1.813(6) ?
N1 C5 . 1.335(8) ?
N1 C1 . 1.336(7) ?
N2 C9 . 1.334(7) ?
N2 C10 . 1.339(7) ?
N2 Hg1 2 2.434(5) ?
C1 C2 . 1.370(8) ?
C1 H1 . 0.9300 ?
C2 C3 . 1.376(10) ?
C2 H2 . 0.9300 ?
C3 C4 . 1.390(9) ?
C3 H3 . 0.9300 ?
C4 C5 . 1.381(8) ?
C4 C6 . 1.504(9) ?
C5 H5 . 0.9300 ?
C6 H6A . 0.9700 ?
C6 H6B . 0.9700 ?
C7 C8 . 1.490(8) ?
C7 H7A . 0.9700 ?
C7 H7B . 0.9700 ?
C8 C9 . 1.378(8) ?
C8 C12 . 1.402(8) ?
C9 H9 . 0.9300 ?
C10 C11 . 1.345(9) ?
C10 H10 . 0.9300 ?
C11 C12 . 1.372(9) ?
C11 H11 . 0.9300 ?
C12 H12 . 0.9300 ?

loop_
_geom_hbond_atom_site_label_D
_geom_hbond_atom_site_label_H
_geom_hbond_atom_site_label_A
_geom_hbond_site_symmetry_A
_geom_hbond_distance_DH
_geom_hbond_distance_HA
_geom_hbond_distance_DA
_geom_hbond_angle_DHA
_geom_hbond_publ_flag
C10 H10 Cl1 3_565 0.93 2.80 3.526(6) 135.5 y
C2 H2 Cg2 3_566 0.93 2.89 3.689(7) 145 y

loop_
_geom_torsion_atom_site_label_1
_geom_torsion_atom_site_label_2
_geom_torsion_atom_site_label_3
_geom_torsion_atom_site_label_4
_geom_torsion_site_symmetry_1
_geom_torsion
C5 N1 C1 C2 . -3.7(9)
Hg1 N1 C1 C2 . 179.6(5)
N1 C1 C2 C3 . 3.8(10)
C1 C2 C3 C4 . -1.1(10)
C2 C3 C4 C5 . -1.4(9)
C2 C3 C4 C6 . 177.5(6)
C1 N1 C5 C4 . 0.9(9)
Hg1 N1 C5 C4 . 177.5(4)
C3 C4 C5 N1 . 1.6(9)
C6 C4 C5 N1 . -177.4(5)
C5 C4 C6 S1 . -117.0(5)
C3 C4 C6 S1 . 64.1(7)
C7 S1 C6 C4 . 71.9(5)
C6 S1 C7 C8 . 172.1(5)
S1 C7 C8 C9 . 114.8(5)
S1 C7 C8 C12 . -65.0(7)
C10 N2 C9 C8 . -0.1(8)
Hg1 N2 C9 C8 2 176.9(4)
C12 C8 C9 N2 . -1.4(9)
C7 C8 C9 N2 . 178.9(5)
C9 N2 C10 C11 . 1.2(9)
Hg1 N2 C10 C11 2 -175.9(5)
N2 C10 C11 C12 . -0.7(10)
C10 C11 C12 C8 . -0.8(10)
C9 C8 C12 C11 . 1.8(9)
C7 C8 C12 C11 . -178.5(6)
